data_7714306
loop_
_publ_author_name
'Kuang, Xiao-Man'
'Li, You-Hong'
'Yang, Meng'
'Dong, Wen'
'Leng, Ji-Dong'

_publ_section_title
;
 LnIII/MnII-LnIII complexes derived from salicylic azo dye ligand:
 synthesis, structures, magnetic and fluorescent properties
;
_journal_name_full 'Dalton Transactions'
_journal_paper_doi 10.1039/D3DT02876C
_journal_year 2023
_chemical_formula_moiety 'C30 H28 Dy N15 O11, 5.5(H2 O)'
_chemical_formula_sum 'C30 H39 Dy N15 O16.5'
_chemical_formula_weight 1036.26
_space_group_crystal_system monoclinic
_space_group_IT_number 14
_space_group_name_Hall '-P 2ybc'
_space_group_name_H-M_alt 'P 1 21/c 1'
_atom_sites_solution_hydrogens mixed
_audit_block_doi 10.5517/ccdc.csd.cc26m264
_audit_creation_date 2019-08-27
_audit_creation_method
;
Olex2 1.2
(compiled 2018.05.29 svn.r3508 for OlexSys, GUI svn.r5506)
;
_audit_update_record
;
2020-11-13 deposited with the CCDC.	2023-10-20 downloaded from the CCDC.
;
_cell_angle_alpha 90
_cell_angle_beta 100.629(2)
_cell_angle_gamma 90
_cell_formula_units_Z 8
_cell_length_a 18.5421(4)
_cell_length_b 24.3774(5)
_cell_length_c 20.5877(5)
_cell_measurement_reflns_used 18307
_cell_measurement_temperature 150.00(11)
_cell_measurement_theta_max 27.8440
_cell_measurement_theta_min 2.2740
_cell_volume 9146.1(4)
_computing_cell_refinement 'CrysAlisPro 1.171.40.53 (Rigaku OD, 2019)'
_computing_data_collection 'CrysAlisPro 1.171.40.53 (Rigaku OD, 2019)'
_computing_data_reduction 'CrysAlisPro 1.171.40.53 (Rigaku OD, 2019)'
_computing_molecular_graphics 'Olex2 (Dolomanov et al., 2009)'
_computing_publication_material 'Olex2 (Dolomanov et al., 2009)'
_computing_structure_refinement 'XL (Sheldrick, 2008)'
_diffrn_ambient_environment N~2~
_diffrn_ambient_temperature 150.00(11)
_diffrn_detector 'CCD plate'
_diffrn_detector_area_resol_mean 10.0000
_diffrn_detector_type HyPix
_diffrn_measured_fraction_theta_full 0.996
_diffrn_measured_fraction_theta_max 0.996
_diffrn_measurement_details
;
List of Runs (angles in degrees, time in seconds):

  # Type    Start    End  Width  t~exp~   \w     \q     \k     \f   Frames
#--------------------------------------------------------------------------
  1  \w    -39.00  30.00   0.50   25.62    --    4.91 -91.00 -91.00  138
  2  \w    -21.00  27.00   0.50   25.62    --   -7.10 -99.00  30.00   96
  3  \w    -21.00  39.00   0.50   25.62    --    4.91 -99.00 120.00  120
  4  \w     -7.00  44.00   0.50   25.62    --    4.91  91.00  22.00  102
;
_diffrn_measurement_device 'four-circle diffractometer'
_diffrn_measurement_device_type 'XtaLAB Synergy R, DW system, HyPix'
_diffrn_measurement_method '\w scans'
_diffrn_orient_matrix_type 'CrysAlisPro convention (1999,Acta A55,543-557)'
_diffrn_orient_matrix_UB_11 0.0024519000
_diffrn_orient_matrix_UB_12 0.0218554000
_diffrn_orient_matrix_UB_13 -0.0222476000
_diffrn_orient_matrix_UB_21 0.0258067000
_diffrn_orient_matrix_UB_22 -0.0152460000
_diffrn_orient_matrix_UB_23 -0.0141510000
_diffrn_orient_matrix_UB_31 -0.0290420000
_diffrn_orient_matrix_UB_32 -0.0116679000
_diffrn_orient_matrix_UB_33 -0.0230960000
_diffrn_radiation_monochromator mirror
_diffrn_radiation_probe x-ray
_diffrn_radiation_type MoK\a
_diffrn_radiation_wavelength 0.71073
_diffrn_reflns_av_R_equivalents 0.0524
_diffrn_reflns_av_unetI/netI 0.0507
_diffrn_reflns_Laue_measured_fraction_full 0.996
_diffrn_reflns_Laue_measured_fraction_max 0.996
_diffrn_reflns_limit_h_max 21
_diffrn_reflns_limit_h_min -22
_diffrn_reflns_limit_k_max 28
_diffrn_reflns_limit_k_min -29
_diffrn_reflns_limit_l_max 24
_diffrn_reflns_limit_l_min -24
_diffrn_reflns_number 59737
_diffrn_reflns_point_group_measured_fraction_full 0.996
_diffrn_reflns_point_group_measured_fraction_max 0.996
_diffrn_reflns_theta_full 25.010
_diffrn_reflns_theta_max 25.010
_diffrn_reflns_theta_min 2.179
_diffrn_source 'Rotating-anode X-ray tube'
_diffrn_source_type 'Rigaku (Mo) X-ray Source'
_exptl_absorpt_coefficient_mu 1.714
_exptl_absorpt_correction_T_max 0.966
_exptl_absorpt_correction_T_min 0.940
_exptl_absorpt_correction_type multi-scan
_exptl_absorpt_process_details
;
CrysAlisPro 1.171.40.53 (Rigaku Oxford Diffraction, 2019)
Empirical absorption correction using spherical harmonics,
 implemented in SCALE3 ABSPACK scaling algorithm.
;
_exptl_crystal_colour yellow
_exptl_crystal_density_diffrn 1.505
_exptl_crystal_description plate
_exptl_crystal_F_000 4176
_exptl_crystal_size_max 0.06
_exptl_crystal_size_mid 0.03
_exptl_crystal_size_min 0.02
_refine_diff_density_max 2.719
_refine_diff_density_min -1.967
_refine_diff_density_rms 0.146
_refine_ls_extinction_method none
_refine_ls_goodness_of_fit_ref 0.841
_refine_ls_hydrogen_treatment constr
_refine_ls_matrix_type full
_refine_ls_number_parameters 1169
_refine_ls_number_reflns 16065
_refine_ls_number_restraints 4
_refine_ls_restrained_S_all 0.842
_refine_ls_R_factor_all 0.0846
_refine_ls_R_factor_gt 0.0648
_refine_ls_shift/su_max 0.001
_refine_ls_shift/su_mean 0.000
_refine_ls_structure_factor_coef Fsqd
_refine_ls_weighting_details 'w=1/[\s^2^(Fo^2^)+(0.0747P)^2^+175.7394P] where P=(Fo^2^+2Fc^2^)/3'
_refine_ls_weighting_scheme calc
_refine_ls_wR_factor_gt 0.1534
_refine_ls_wR_factor_ref 0.1665
_reflns_Friedel_coverage 0.000
_reflns_number_gt 12658
_reflns_number_total 16124
_reflns_threshold_expression 'I > 2\s(I)'
_cod_data_source_file d3dt02876c2.cif
_cod_data_source_block Dy
_cod_depositor_comments
;

2024-09-24
Z value and formula fixed to values more according to usual
chemical conventions.                 miguel
;
_cod_original_formula_sum 'C60 H78 Dy2 N30 O33'
_cod_original_formula_weight 2072.52
_cod_original_formula_moiety '2(C30 H28 Dy N15 O11), 11(H2 O)'
_cod_original_formula_units_Z 4
_cod_original_sg_symbol_H-M 'P 21/c'
_cod_database_code 7714306
_shelx_shelxl_version_number 2014/7
_chemical_oxdiff_formula 'C N O'
_shelx_space_group_comment
;
The symmetry employed for this shelxl refinement is uniquely defined
by the following loop, which should always be used as a source of
symmetry information in preference to the above space-group names.
They are only intended as comments.
;
_reflns_odcompleteness_completeness 99.19
_reflns_odcompleteness_iscentric 1
_reflns_odcompleteness_theta 26.32
_olex2_refinement_description
;
1. Fixed Uiso
 At 1.2 times of:
  All C(H) groups, All N(H) groups
 At 1.5 times of:
  All C(H,H,H) groups, All O(H,H) groups
2. Restrained distances
 H12A-H11B
 1.82 with sigma of 0.01
 H25B-H27A
 1.82 with sigma of 0.01
 H27A-H25B
 1.9 with sigma of 0.01
 H21A-H30A
 1.9 with sigma of 0.01
3.a Free rotating group:
 O15(H15A,H15B), O33(H33A,H33B), O29(H29D,H29E), O12(H12A,H12B), O27(H27A,
 H27B), O31(H31A,H31B), O30(H30A,H30B), O13(H13A,H13B), O32(H32A,H32B),
 O28(H28A,H28B), O14(H14A,H14B)
3.b Rotating group:
 O11(H11A,H11B), O10(H10A,H10B), O26(H26B,H26C), O25(H25A,H25B)
3.c Aromatic/amide H refined with riding coordinates:
 C20(H20), C10(H10), C26(H26), C14(H14), C17(H17), C30(H30), N1(H1), C24(H24),
 N6(H6), N11(H11), C11(H11C), C1(H1A), C21(H21), C4(H4), C6(H6A), N18(H18),
 C44(H44), C46(H46), C50(H50), C31(H31), C40(H40), C60(H60), N26(H26A),
 C41(H41), N21(H21A), C51(H51), C56(H56), C36(H36), C34(H34), C54(H54)
3.d Idealised Me refined as rotating group:
 C29(H29A,H29B,H29C), C9(H9A,H9B,H9C), C19(H19A,H19B,H19C), C59(H59A,H59B,
 H59C), C39(H39A,H39B,H39C), C49(H49A,H49B,H49C)
;
_olex2_submission_special_instructions 'No special instructions were received'
_oxdiff_exptl_absorpt_empirical_details
;
Empirical correction (ABSPACK) includes:
- Absorption correction using spherical harmonics
- Frame scaling
;
_oxdiff_exptl_absorpt_empirical_full_max 1.604
_oxdiff_exptl_absorpt_empirical_full_min 0.663

loop_
_space_group_symop_operation_xyz
'x, y, z'
'-x, y+1/2, -z+1/2'
'-x, -y, -z'
'x, -y-1/2, z-1/2'

loop_
_atom_site_label
_atom_site_type_symbol
_atom_site_fract_x
_atom_site_fract_y
_atom_site_fract_z
_atom_site_U_iso_or_equiv
_atom_site_adp_type
_atom_site_occupancy
_atom_site_site_symmetry_order
_atom_site_calc_flag
_atom_site_refinement_flags_posn
_atom_site_refinement_flags_adp
_atom_site_refinement_flags_occupancy
_atom_site_disorder_assembly
_atom_site_disorder_group
Dy1 Dy 0.01075(2) 0.16346(2) 0.29262(2) 0.03200(12) Uani 1 1 d . . . . .
C20 C 0.2632(4) 0.2969(3) 0.3866(4) 0.0278(17) Uani 1 1 d . . . . .
H20 H 0.2813 0.3325 0.3923 0.033 Uiso 1 1 calc R . . . .
O9 O 0.2238(3) 0.1709(2) 0.2021(3) 0.0288(12) Uani 1 1 d . . . . .
O5 O 0.1219(3) 0.1161(2) 0.3397(3) 0.0317(13) Uani 1 1 d . . . . .
O8 O -0.0242(3) 0.2525(2) 0.2395(3) 0.0309(13) Uani 1 1 d . . . . .
O3 O -0.1568(3) 0.2681(2) 0.3965(3) 0.0323(13) Uani 1 1 d . . . . .
O7 O 0.0876(3) 0.1815(2) 0.2188(3) 0.0267(12) Uani 1 1 d . . . . .
N9 N 0.4115(4) 0.3060(3) 0.4195(3) 0.0284(14) Uani 1 1 d . . . . .
C10 C -0.2349(4) 0.1951(3) 0.4237(4) 0.0285(17) Uani 1 1 d . . . . .
H10 H -0.2698 0.2196 0.4337 0.034 Uiso 1 1 calc R . . . .
O4 O 0.0892(3) 0.2266(2) 0.3529(3) 0.0296(12) Uani 1 1 d . . . . .
O6 O 0.1368(3) 0.3271(2) 0.3655(3) 0.0325(13) Uani 1 1 d . . . . .
C26 C 0.0166(4) 0.2863(3) 0.2202(4) 0.0296(18) Uani 1 1 d . . . . .
H26 H -0.0026 0.3215 0.2121 0.036 Uiso 1 1 calc R . . . .
N10 N 0.3890(3) 0.2566(3) 0.4105(3) 0.0246(14) Uani 1 1 d . . . . .
C29 C 0.3021(4) 0.1648(3) 0.2186(4) 0.0295(17) Uani 1 1 d . . . . .
H29A H 0.3242 0.1809 0.1845 0.044 Uiso 1 1 calc GR . . . .
H29B H 0.3144 0.1265 0.2226 0.044 Uiso 1 1 calc GR . . . .
H29C H 0.3201 0.1829 0.2598 0.044 Uiso 1 1 calc GR . . . .
C14 C 0.2856(4) 0.1988(3) 0.3817(4) 0.0273(17) Uani 1 1 d . . . . .
H14 H 0.3183 0.1696 0.3846 0.033 Uiso 1 1 calc R . . . .
N15 N 0.2361(3) 0.3709(3) 0.1801(3) 0.0276(14) Uani 1 1 d . . . . .
N14 N 0.3023(3) 0.3663(3) 0.1733(3) 0.0270(14) Uani 1 1 d . . . . .
C16 C 0.1587(4) 0.2330(3) 0.3630(4) 0.0252(16) Uani 1 1 d . . . . .
N8 N 0.5352(3) 0.2658(3) 0.4541(3) 0.0252(14) Uani 1 1 d . . . . .
O2 O -0.0228(3) 0.0891(3) 0.3570(4) 0.0509(18) Uani 1 1 d . . . . .
C15 C 0.2100(4) 0.1885(3) 0.3657(4) 0.0266(16) Uani 1 1 d . . . . .
O1 O -0.0641(3) 0.1980(2) 0.3634(3) 0.0365(14) Uani 1 1 d . . . . .
C28 C 0.1970(4) 0.2231(3) 0.1997(4) 0.0223(15) Uani 1 1 d . . . . .
C17 C 0.1857(4) 0.1323(3) 0.3556(4) 0.0293(18) Uani 1 1 d . . . . .
H17 H 0.2221 0.1056 0.3618 0.035 Uiso 1 1 calc R . . . .
N5 N -0.3076(3) 0.1137(3) 0.4478(3) 0.0279(14) Uani 1 1 d . . . . .
C18 C 0.1891(4) 0.2874(3) 0.3721(4) 0.0279(17) Uani 1 1 d . . . . .
C30 C 0.2352(4) 0.2690(3) 0.1914(4) 0.0264(16) Uani 1 1 d . . . . .
H30 H 0.2840 0.2662 0.1866 0.032 Uiso 1 1 calc R . . . .
N4 N -0.3568(3) 0.1474(3) 0.4553(3) 0.0278(14) Uani 1 1 d . . . . .
C25 C 0.0893(4) 0.2784(3) 0.2088(4) 0.0240(16) Uani 1 1 d . . . . .
C27 C 0.1211(4) 0.2255(3) 0.2094(4) 0.0234(16) Uani 1 1 d . . . . .
C23 C 0.2013(4) 0.3212(3) 0.1900(4) 0.0258(16) Uani 1 1 d . . . . .
N3 N -0.4329(4) 0.0699(3) 0.4864(4) 0.0364(17) Uani 1 1 d . . . . .
C7 C -0.1188(4) 0.1781(3) 0.3853(4) 0.0322(18) Uani 1 1 d . . . . .
O11 O 0.0144(3) 0.0821(2) 0.2261(4) 0.0482(17) Uani 1 1 d . . . . .
H11A H 0.0007 0.0537 0.2468 0.072 Uiso 1 1 d GR . . . .
H11B H 0.0590 0.0739 0.2222 0.072 Uiso 1 1 d DGR . . . .
N1 N -0.4796(3) 0.1531(3) 0.4708(3) 0.0286(15) Uani 1 1 d . . . . .
H1 H -0.4824 0.1876 0.4622 0.034 Uiso 1 1 calc R . . . .
C12 C 0.4880(5) 0.3086(3) 0.4369(4) 0.0293(17) Uani 1 1 d . . . . .
C3 C -0.2453(4) 0.1374(3) 0.4298(4) 0.0276(17) Uani 1 1 d . . . . .
N2 N -0.5344(4) 0.1224(3) 0.4860(3) 0.0317(15) Uani 1 1 d . . . . .
C24 C 0.1294(4) 0.3254(3) 0.1976(4) 0.0260(16) Uani 1 1 d . . . . .
H24 H 0.1070 0.3596 0.1953 0.031 Uiso 1 1 calc R . . . .
N13 N 0.2982(4) 0.4668(3) 0.1561(4) 0.0362(17) Uani 1 1 d . . . . .
C13 C 0.3125(4) 0.2507(3) 0.3929(3) 0.0237(16) Uani 1 1 d . . . . .
N6 N 0.5207(4) 0.3561(3) 0.4377(4) 0.0430(19) Uani 1 1 d . . . . .
H6 H 0.5008 0.3877 0.4286 0.052 Uiso 1 1 calc R . . . .
N11 N 0.4034(4) 0.4196(3) 0.1583(4) 0.0339(16) Uani 1 1 d . . . . .
H11 H 0.4344 0.3931 0.1608 0.041 Uiso 1 1 calc R . . . .
C8 C -0.1730(4) 0.2145(3) 0.4031(4) 0.0285(17) Uani 1 1 d . . . . .
C11 C 0.5995(4) 0.2907(4) 0.4657(4) 0.0341(19) Uani 1 1 d . . . . .
H11C H 0.6441 0.2728 0.4790 0.041 Uiso 1 1 calc R . . . .
C2 C -0.4205(4) 0.1222(3) 0.4710(4) 0.0256(16) Uani 1 1 d . . . . .
C9 C -0.2090(5) 0.3078(4) 0.4104(5) 0.038(2) Uani 1 1 d . . . . .
H9A H -0.2555 0.3014 0.3821 0.056 Uiso 1 1 calc GR . . . .
H9B H -0.1920 0.3440 0.4027 0.056 Uiso 1 1 calc GR . . . .
H9C H -0.2144 0.3046 0.4557 0.056 Uiso 1 1 calc GR . . . .
C22 C 0.3340(4) 0.4176(3) 0.1630(4) 0.0270(17) Uani 1 1 d . . . . .
C1 C -0.5037(5) 0.0736(3) 0.4959(5) 0.037(2) Uani 1 1 d . . . . .
H1A H -0.5287 0.0435 0.5085 0.044 Uiso 1 1 calc R . . . .
C19 C 0.1614(5) 0.3827(3) 0.3644(5) 0.040(2) Uani 1 1 d . . . . .
H19A H 0.1844 0.3882 0.3267 0.060 Uiso 1 1 calc GR . . . .
H19B H 0.1962 0.3903 0.4041 0.060 Uiso 1 1 calc GR . . . .
H19C H 0.1203 0.4070 0.3616 0.060 Uiso 1 1 calc GR . . . .
N7 N 0.5931(4) 0.3443(3) 0.4562(4) 0.0435(19) Uani 1 1 d . . . . .
N12 N 0.4143(4) 0.4735(3) 0.1487(4) 0.0378(17) Uani 1 1 d . . . . .
C21 C 0.3516(5) 0.5004(4) 0.1470(5) 0.042(2) Uani 1 1 d . . . . .
H21 H 0.3459 0.5380 0.1402 0.051 Uiso 1 1 calc R . . . .
O10 O -0.1104(3) 0.1517(3) 0.2292(4) 0.0471(17) Uani 1 1 d . . . . .
H10A H -0.1184 0.1174 0.2217 0.071 Uiso 1 1 d GR . . . .
H10B H -0.1123 0.1658 0.1909 0.071 Uiso 1 1 d GR . . . .
C5 C -0.1299(4) 0.1206(3) 0.3936(4) 0.0341(19) Uani 1 1 d . . . . .
C4 C -0.1925(4) 0.1019(3) 0.4158(4) 0.0333(19) Uani 1 1 d . . . . .
H4 H -0.1985 0.0644 0.4212 0.040 Uiso 1 1 calc R . . . .
C6 C -0.0772(5) 0.0807(4) 0.3826(5) 0.045(2) Uani 1 1 d . . . . .
H6A H -0.0844 0.0450 0.3959 0.054 Uiso 1 1 calc R . . . .
Dy2 Dy 0.26830(2) 0.80569(2) 0.31625(2) 0.02823(12) Uani 1 1 d . . . . .
N23 N 0.7904(3) 0.6945(3) 0.4630(3) 0.0254(14) Uani 1 1 d . . . . .
O24 O 0.4753(3) 0.8009(2) 0.2175(3) 0.0354(13) Uani 1 1 d . . . . .
O19 O 0.3461(3) 0.7400(2) 0.3728(3) 0.0258(11) Uani 1 1 d . . . . .
O20 O 0.3835(3) 0.8497(2) 0.3628(3) 0.0288(12) Uani 1 1 d . . . . .
O22 O 0.3414(3) 0.7889(2) 0.2390(3) 0.0311(12) Uani 1 1 d . . . . .
O21 O 0.3899(3) 0.6384(2) 0.3836(3) 0.0322(13) Uani 1 1 d . . . . .
N18 N -0.2287(3) 0.8101(3) 0.4720(3) 0.0274(14) Uani 1 1 d . . . . .
H18 H -0.2327 0.7753 0.4657 0.033 Uiso 1 1 calc R . . . .
O16 O 0.1981(3) 0.7695(2) 0.3887(3) 0.0326(13) Uani 1 1 d . . . . .
N25 N 0.6443(3) 0.7040(3) 0.4282(3) 0.0236(13) Uani 1 1 d . . . . .
C44 C 0.5434(4) 0.7636(3) 0.3999(3) 0.0217(15) Uani 1 1 d . . . . .
H44 H 0.5770 0.7922 0.4023 0.026 Uiso 1 1 calc R . . . .
O18 O 0.1057(3) 0.6986(2) 0.4210(3) 0.0348(13) Uani 1 1 d . . . . .
C46 C 0.4465(4) 0.8310(3) 0.3748(4) 0.0235(16) Uani 1 1 d . . . . .
H46 H 0.4843 0.8565 0.3777 0.028 Uiso 1 1 calc R . . . .
C50 C 0.5177(4) 0.6661(3) 0.4056(4) 0.0244(16) Uani 1 1 d . . . . .
H50 H 0.5346 0.6303 0.4121 0.029 Uiso 1 1 calc R . . . .
C31 C -0.2520(4) 0.8953(3) 0.4889(3) 0.0204(15) Uani 1 1 d . . . . .
H31 H -0.2781 0.9267 0.4958 0.025 Uiso 1 1 calc R . . . .
N24 N 0.6661(3) 0.6548(3) 0.4378(3) 0.0267(14) Uani 1 1 d . . . . .
N17 N -0.2809(4) 0.8455(4) 0.4796(4) 0.048(2) Uani 1 1 d . . . . .
N19 N -0.1023(3) 0.8160(3) 0.4680(3) 0.0307(15) Uani 1 1 d . . . . .
O17 O 0.2377(3) 0.8803(2) 0.3832(3) 0.0362(13) Uani 1 1 d . . . . .
N16 N -0.1788(4) 0.8942(3) 0.4871(3) 0.0323(15) Uani 1 1 d . . . . .
C47 C 0.4155(4) 0.7323(3) 0.3823(3) 0.0211(15) Uani 1 1 d . . . . .
C43 C 0.5682(4) 0.7105(3) 0.4112(3) 0.0215(15) Uani 1 1 d . . . . .
C40 C 0.0254(4) 0.7705(3) 0.4453(4) 0.0305(18) Uani 1 1 d . . . . .
H40 H -0.0092 0.7456 0.4547 0.037 Uiso 1 1 calc R . . . .
C38 C 0.0879(4) 0.7522(3) 0.4269(4) 0.0275(17) Uani 1 1 d . . . . .
C42 C 0.7433(4) 0.6516(3) 0.4527(3) 0.0234(16) Uani 1 1 d . . . . .
C33 C 0.0131(4) 0.8278(3) 0.4502(4) 0.0320(18) Uani 1 1 d . . . . .
O23 O 0.2329(3) 0.7163(2) 0.2632(3) 0.0329(13) Uani 1 1 d . . . . .
C48 C 0.4439(4) 0.6766(3) 0.3904(4) 0.0229(15) Uani 1 1 d . . . . .
C58 C 0.4492(4) 0.7485(3) 0.2157(4) 0.0280(17) Uani 1 1 d . . . . .
C60 C 0.4871(4) 0.7034(3) 0.2025(4) 0.0281(17) Uani 1 1 d . . . . .
H60 H 0.5342 0.7073 0.1935 0.034 Uiso 1 1 calc R . . . .
C45 C 0.4685(4) 0.7748(3) 0.3848(3) 0.0184(14) Uani 1 1 d . . . . .
N26 N 0.6608(4) 0.5604(3) 0.1718(4) 0.0427(19) Uani 1 1 d . . . . .
H26A H 0.6904 0.5877 0.1807 0.051 Uiso 1 1 calc R . . . .
O26 O 0.1467(3) 0.8170(2) 0.2553(3) 0.0390(14) Uani 1 1 d . . . . .
H26B H 0.1228 0.8418 0.2736 0.058 Uiso 1 1 d GR . . . .
H26C H 0.1211 0.7873 0.2569 0.058 Uiso 1 1 d GR . . . .
N20 N -0.0522(4) 0.8510(3) 0.4637(4) 0.0355(16) Uani 1 1 d . . . . .
C41 C 0.8568(5) 0.6702(4) 0.4761(4) 0.038(2) Uani 1 1 d . . . . .
H41 H 0.9009 0.6893 0.4858 0.045 Uiso 1 1 calc R . . . .
C59 C 0.5533(4) 0.8079(4) 0.2357(4) 0.0323(18) Uani 1 1 d . . . . .
H59A H 0.5763 0.7964 0.1998 0.048 Uiso 1 1 calc GR . . . .
H59B H 0.5716 0.7863 0.2741 0.048 Uiso 1 1 calc GR . . . .
H59C H 0.5642 0.8459 0.2452 0.048 Uiso 1 1 calc GR . . . .
C37 C 0.1417(4) 0.7891(3) 0.4093(4) 0.0288(17) Uani 1 1 d . . . . .
C32 C -0.1677(4) 0.8415(3) 0.4767(4) 0.0279(17) Uani 1 1 d . . . . .
N21 N 0.7777(4) 0.6050(3) 0.4583(3) 0.0334(16) Uani 1 1 d . . . . .
H21A H 0.7581 0.5729 0.4535 0.040 Uiso 1 1 calc DR . . . .
C35 C 0.1296(4) 0.8467(3) 0.4177(4) 0.0310(18) Uani 1 1 d . . . . .
N29 N 0.5551(4) 0.6083(3) 0.1801(3) 0.0297(15) Uani 1 1 d . . . . .
C51 C 0.6143(5) 0.4785(4) 0.1479(5) 0.041(2) Uani 1 1 d . . . . .
H51 H 0.6111 0.4413 0.1379 0.049 Uiso 1 1 calc R . . . .
N27 N 0.6768(4) 0.5074(3) 0.1592(4) 0.0434(19) Uani 1 1 d . . . . .
C52 C 0.5898(4) 0.5597(3) 0.1670(4) 0.0300(18) Uani 1 1 d . . . . .
C56 C 0.2726(4) 0.6825(4) 0.2431(4) 0.034(2) Uani 1 1 d . . . . .
H56 H 0.2540 0.6471 0.2364 0.041 Uiso 1 1 calc R . . . .
C53 C 0.4554(4) 0.6503(4) 0.2022(4) 0.0311(18) Uani 1 1 d . . . . .
N22 N 0.8519(4) 0.6167(3) 0.4736(4) 0.0420(18) Uani 1 1 d . . . . .
C39 C 0.0539(5) 0.6579(3) 0.4352(5) 0.046(2) Uani 1 1 d . . . . .
H39A H 0.0082 0.6622 0.4049 0.069 Uiso 1 1 calc GR . . . .
H39B H 0.0460 0.6626 0.4796 0.069 Uiso 1 1 calc GR . . . .
H39C H 0.0731 0.6219 0.4303 0.069 Uiso 1 1 calc GR . . . .
O25 O 0.2648(3) 0.8883(2) 0.2517(3) 0.0420(15) Uani 1 1 d . . . . .
H25A H 0.2228 0.9037 0.2469 0.063 Uiso 1 1 d GR . . . .
H25B H 0.2691 0.8795 0.2125 0.063 Uiso 1 1 d DGR . . . .
C57 C 0.3758(4) 0.7451(4) 0.2285(4) 0.0294(18) Uani 1 1 d . . . . .
C49 C 0.4121(5) 0.5823(4) 0.3890(6) 0.055(3) Uani 1 1 d . . . . .
H49A H 0.4390 0.5737 0.3546 0.082 Uiso 1 1 calc GR . . . .
H49B H 0.3695 0.5592 0.3846 0.082 Uiso 1 1 calc GR . . . .
H49C H 0.4428 0.5762 0.4313 0.082 Uiso 1 1 calc GR . . . .
N30 N 0.4902(4) 0.6011(3) 0.1887(3) 0.0328(16) Uani 1 1 d . . . . .
C55 C 0.3452(4) 0.6917(3) 0.2287(4) 0.0292(18) Uani 1 1 d . . . . .
C36 C 0.1830(5) 0.8870(3) 0.4075(4) 0.0347(19) Uani 1 1 d . . . . .
H36 H 0.1749 0.9225 0.4210 0.042 Uiso 1 1 calc R . . . .
C34 C 0.0653(4) 0.8646(3) 0.4383(4) 0.0339(19) Uani 1 1 d . . . . .
H34 H 0.0580 0.9019 0.4439 0.041 Uiso 1 1 calc R . . . .
N28 N 0.5587(4) 0.5094(3) 0.1530(4) 0.0393(18) Uani 1 1 d . . . . .
O15 O -0.0052(3) 0.3074(2) 0.4045(3) 0.0389(14) Uani 1 1 d . . . . .
H15A H 0.0284 0.3056 0.3816 0.058 Uiso 1 1 d G . . . .
H15B H -0.0282 0.2770 0.4018 0.058 Uiso 1 1 d G . . . .
O33 O 0.2521(3) 0.6583(3) 0.4243(4) 0.0458(16) Uani 1 1 d . . . . .
H33A H 0.2813 0.6624 0.3975 0.069 Uiso 1 1 d G . . . .
H33B H 0.2145 0.6771 0.4076 0.069 Uiso 1 1 d G . . . .
O29 O -0.3036(4) 0.9987(3) 0.5119(3) 0.0513(17) Uani 1 1 d . . . . .
H29D H -0.2905 1.0092 0.5517 0.077 Uiso 1 1 d G . . . .
H29E H -0.2882 1.0216 0.4863 0.077 Uiso 1 1 d G . . . .
O12 O 0.1496(4) 0.0644(3) 0.1902(5) 0.066(2) Uani 1 1 d . . . . .
H12A H 0.1166 0.0784 0.1607 0.099 Uiso 1 1 d DG . . . .
H12B H 0.1580 0.0889 0.2203 0.099 Uiso 1 1 d G . . . .
O27 O 0.3857(4) 0.9005(3) 0.1986(5) 0.068(2) Uani 1 1 d . . . . .
H27A H 0.3644 0.9070 0.2309 0.101 Uiso 1 1 d DG . . . .
H27B H 0.4233 0.9212 0.2053 0.101 Uiso 1 1 d G . . . .
O31 O 0.5249(10) 0.4930(7) 0.2980(8) 0.150(5) Uani 1 1 d . . . . .
H31A H 0.5593 0.5161 0.3093 0.225 Uiso 1 1 d G . . . .
H31B H 0.5031 0.4874 0.3305 0.225 Uiso 1 1 d G . . . .
C54 C 0.3855(4) 0.6450(4) 0.2148(4) 0.0316(18) Uani 1 1 d . . . . .
H54 H 0.3643 0.6104 0.2142 0.038 Uiso 1 1 calc R . . . .
O30 O 0.6969(6) 0.5163(4) 0.4995(6) 0.094(3) Uani 1 1 d . . . . .
H30A H 0.7302 0.5332 0.5260 0.140 Uiso 1 1 d DG . . . .
H30B H 0.6763 0.4929 0.5210 0.140 Uiso 1 1 d G . . . .
O13 O -0.0795(5) 0.0155(4) 0.1397(5) 0.085(3) Uani 1 1 d . . . . .
H13A H -0.0695 0.0141 0.1012 0.128 Uiso 1 1 d G . . . .
H13B H -0.1213 0.0305 0.1379 0.128 Uiso 1 1 d G . . . .
O32 O 0.8186(6) 0.4859(4) 0.2086(8) 0.127(6) Uani 1 1 d . . . . .
H32A H 0.8273 0.5106 0.2383 0.191 Uiso 1 1 d G . . . .
H32B H 0.8444 0.4917 0.1792 0.191 Uiso 1 1 d G . . . .
O28 O 0.0747(5) 0.8903(3) 0.1670(5) 0.082(3) Uani 1 1 d . . . . .
H28A H 0.0767 0.9116 0.1998 0.123 Uiso 1 1 d G . . . .
H28B H 0.0547 0.9070 0.1319 0.123 Uiso 1 1 d G . . . .
O14 O -0.0695(5) -0.0148(4) 0.0096(6) 0.081(3) Uani 1 1 d . . . . .
H14A H -0.0252 -0.0213 0.0282 0.122 Uiso 1 1 d G . . . .
H14B H -0.0882 -0.0436 -0.0098 0.122 Uiso 1 1 d G . . . .

loop_
_atom_site_aniso_label
_atom_site_aniso_U_11
_atom_site_aniso_U_22
_atom_site_aniso_U_33
_atom_site_aniso_U_23
_atom_site_aniso_U_13
_atom_site_aniso_U_12
Dy1 0.01677(19) 0.0253(2) 0.0549(3) 0.01052(17) 0.00926(17) 0.00143(14)
C20 0.029(4) 0.034(4) 0.021(4) 0.002(3) 0.006(3) 0.004(3)
O9 0.019(3) 0.022(3) 0.045(3) 0.005(2) 0.006(2) 0.002(2)
O5 0.023(3) 0.025(3) 0.046(3) 0.008(2) 0.006(2) 0.000(2)
O8 0.014(3) 0.030(3) 0.048(3) 0.014(3) 0.002(2) -0.001(2)
O3 0.025(3) 0.028(3) 0.047(3) 0.002(3) 0.014(3) 0.001(2)
O7 0.021(3) 0.021(3) 0.038(3) 0.007(2) 0.005(2) -0.004(2)
N9 0.025(3) 0.029(4) 0.031(3) 0.003(3) 0.004(3) 0.002(3)
C10 0.021(4) 0.033(4) 0.032(4) 0.000(3) 0.007(3) 0.005(3)
O4 0.017(3) 0.033(3) 0.037(3) 0.005(2) 0.003(2) 0.004(2)
O6 0.022(3) 0.030(3) 0.044(3) 0.000(3) 0.003(2) 0.006(2)
C26 0.023(4) 0.022(4) 0.042(5) 0.010(3) 0.001(3) 0.000(3)
N10 0.020(3) 0.033(4) 0.021(3) 0.004(3) 0.005(3) 0.004(3)
C29 0.023(4) 0.031(4) 0.036(4) 0.005(3) 0.009(3) 0.006(3)
C14 0.021(4) 0.038(5) 0.023(4) 0.006(3) 0.008(3) 0.006(3)
N15 0.022(3) 0.029(4) 0.032(4) 0.001(3) 0.004(3) -0.002(3)
N14 0.022(3) 0.024(3) 0.034(4) -0.001(3) 0.004(3) -0.005(3)
C16 0.022(4) 0.034(4) 0.020(4) 0.003(3) 0.006(3) 0.011(3)
N8 0.021(3) 0.026(3) 0.028(3) -0.006(3) 0.004(3) 0.002(3)
O2 0.033(3) 0.035(3) 0.094(5) 0.019(3) 0.037(4) 0.010(3)
C15 0.022(4) 0.032(4) 0.027(4) 0.005(3) 0.007(3) 0.005(3)
O1 0.024(3) 0.030(3) 0.059(4) 0.010(3) 0.017(3) -0.002(2)
C28 0.017(4) 0.021(4) 0.027(4) 0.001(3) 0.000(3) 0.000(3)
C17 0.027(4) 0.034(4) 0.026(4) 0.010(3) 0.004(3) 0.009(3)
N5 0.022(3) 0.031(4) 0.033(4) 0.001(3) 0.009(3) -0.002(3)
C18 0.020(4) 0.040(5) 0.024(4) 0.006(3) 0.005(3) 0.007(3)
C30 0.021(4) 0.033(4) 0.025(4) 0.007(3) 0.003(3) 0.003(3)
N4 0.024(3) 0.031(4) 0.029(3) 0.001(3) 0.006(3) -0.003(3)
C25 0.017(4) 0.025(4) 0.028(4) 0.006(3) -0.001(3) -0.002(3)
C27 0.018(4) 0.026(4) 0.025(4) 0.004(3) 0.002(3) -0.002(3)
C23 0.026(4) 0.023(4) 0.028(4) -0.002(3) 0.005(3) -0.006(3)
N3 0.034(4) 0.029(4) 0.052(5) -0.007(3) 0.022(3) -0.006(3)
C7 0.022(4) 0.031(4) 0.045(5) 0.008(4) 0.010(4) -0.002(3)
O11 0.028(3) 0.027(3) 0.086(5) -0.004(3) -0.001(3) -0.009(3)
N1 0.025(3) 0.023(3) 0.040(4) -0.003(3) 0.012(3) -0.003(3)
C12 0.036(5) 0.025(4) 0.028(4) -0.003(3) 0.008(3) -0.002(3)
C3 0.020(4) 0.032(4) 0.030(4) 0.004(3) 0.004(3) -0.001(3)
N2 0.029(4) 0.029(4) 0.040(4) -0.004(3) 0.015(3) -0.006(3)
C24 0.023(4) 0.021(4) 0.032(4) 0.001(3) 0.001(3) 0.004(3)
N13 0.029(4) 0.028(4) 0.050(4) 0.006(3) 0.003(3) -0.006(3)
C13 0.015(4) 0.036(4) 0.020(4) 0.005(3) 0.004(3) 0.005(3)
N6 0.046(5) 0.028(4) 0.051(5) 0.007(3) -0.001(4) 0.003(3)
N11 0.025(4) 0.027(4) 0.051(4) 0.006(3) 0.010(3) -0.005(3)
C8 0.026(4) 0.026(4) 0.034(4) 0.005(3) 0.008(3) 0.000(3)
C11 0.025(4) 0.037(5) 0.040(5) -0.007(4) 0.004(4) 0.000(4)
C2 0.029(4) 0.021(4) 0.029(4) -0.002(3) 0.012(3) -0.002(3)
C9 0.032(5) 0.037(5) 0.044(5) -0.002(4) 0.008(4) 0.000(4)
C22 0.024(4) 0.025(4) 0.030(4) 0.003(3) 0.002(3) -0.005(3)
C1 0.038(5) 0.030(5) 0.049(5) -0.010(4) 0.022(4) -0.016(4)
C19 0.032(5) 0.026(4) 0.057(6) -0.003(4) -0.002(4) 0.004(4)
N7 0.038(4) 0.039(5) 0.052(5) 0.001(4) 0.003(4) -0.011(3)
N12 0.030(4) 0.025(4) 0.057(5) -0.002(3) 0.007(3) -0.016(3)
C21 0.036(5) 0.031(5) 0.057(6) 0.006(4) -0.002(4) -0.007(4)
O10 0.024(3) 0.033(3) 0.083(5) 0.003(3) 0.005(3) -0.002(3)
C5 0.026(4) 0.030(4) 0.048(5) 0.009(4) 0.013(4) 0.000(3)
C4 0.026(4) 0.029(4) 0.047(5) 0.013(4) 0.012(4) 0.002(3)
C6 0.034(5) 0.031(5) 0.076(7) 0.018(5) 0.024(5) 0.010(4)
Dy2 0.01552(18) 0.0295(2) 0.0390(2) 0.00483(16) 0.00310(15) 0.00071(14)
N23 0.012(3) 0.036(4) 0.028(3) 0.000(3) 0.001(2) 0.001(3)
O24 0.019(3) 0.034(3) 0.054(4) 0.002(3) 0.008(3) -0.004(2)
O19 0.016(3) 0.021(3) 0.040(3) 0.002(2) 0.003(2) 0.002(2)
O20 0.021(3) 0.023(3) 0.042(3) 0.004(2) 0.006(2) -0.001(2)
O22 0.020(3) 0.037(3) 0.036(3) 0.004(2) 0.004(2) 0.000(2)
O21 0.021(3) 0.016(3) 0.059(4) -0.004(2) 0.005(3) -0.002(2)
N18 0.024(3) 0.026(3) 0.033(4) 0.002(3) 0.008(3) 0.005(3)
O16 0.028(3) 0.027(3) 0.047(3) 0.008(2) 0.015(3) 0.005(2)
N25 0.018(3) 0.030(4) 0.021(3) 0.003(3) 0.001(2) 0.004(3)
C44 0.016(4) 0.025(4) 0.023(4) 0.001(3) 0.002(3) -0.005(3)
O18 0.029(3) 0.031(3) 0.048(3) 0.000(3) 0.015(3) 0.003(2)
C46 0.020(4) 0.021(4) 0.028(4) 0.001(3) 0.001(3) -0.004(3)
C50 0.026(4) 0.018(4) 0.030(4) 0.000(3) 0.006(3) 0.006(3)
C31 0.018(4) 0.022(4) 0.022(4) -0.003(3) 0.005(3) 0.011(3)
N24 0.019(3) 0.033(4) 0.028(3) 0.004(3) 0.004(3) 0.004(3)
N17 0.043(5) 0.068(6) 0.032(4) 0.002(4) 0.009(3) 0.012(4)
N19 0.021(3) 0.036(4) 0.037(4) -0.005(3) 0.011(3) 0.002(3)
O17 0.025(3) 0.033(3) 0.053(4) 0.003(3) 0.012(3) 0.002(2)
N16 0.029(4) 0.037(4) 0.032(4) -0.004(3) 0.009(3) 0.002(3)
C47 0.018(4) 0.023(4) 0.021(4) 0.001(3) 0.000(3) -0.002(3)
C43 0.017(4) 0.029(4) 0.017(3) -0.001(3) 0.001(3) 0.005(3)
C40 0.025(4) 0.032(4) 0.036(4) 0.003(4) 0.008(3) 0.000(3)
C38 0.024(4) 0.027(4) 0.032(4) 0.001(3) 0.007(3) 0.004(3)
C42 0.020(4) 0.031(4) 0.020(4) 0.003(3) 0.004(3) 0.002(3)
C33 0.026(4) 0.031(4) 0.042(5) -0.008(4) 0.014(4) 0.005(3)
O23 0.015(3) 0.042(3) 0.041(3) -0.007(3) 0.003(2) -0.004(2)
C48 0.021(4) 0.019(4) 0.028(4) 0.000(3) 0.001(3) 0.002(3)
C58 0.020(4) 0.038(5) 0.025(4) -0.001(3) 0.001(3) -0.010(3)
C60 0.018(4) 0.038(5) 0.029(4) 0.001(3) 0.006(3) -0.006(3)
C45 0.016(3) 0.020(4) 0.019(3) -0.001(3) 0.003(3) -0.003(3)
N26 0.036(4) 0.026(4) 0.069(5) -0.010(4) 0.018(4) -0.007(3)
O26 0.019(3) 0.033(3) 0.062(4) 0.006(3) 0.000(3) 0.001(2)
N20 0.031(4) 0.032(4) 0.047(4) -0.003(3) 0.015(3) 0.002(3)
C41 0.023(4) 0.047(6) 0.044(5) 0.003(4) 0.006(4) 0.002(4)
C59 0.021(4) 0.042(5) 0.033(4) 0.001(4) 0.003(3) -0.010(3)
C37 0.024(4) 0.030(4) 0.033(4) -0.001(3) 0.006(3) 0.002(3)
C32 0.025(4) 0.034(4) 0.026(4) -0.001(3) 0.008(3) 0.004(3)
N21 0.025(4) 0.030(4) 0.043(4) 0.004(3) 0.001(3) 0.004(3)
C35 0.020(4) 0.037(5) 0.036(4) 0.004(4) 0.005(3) -0.001(3)
N29 0.025(4) 0.029(4) 0.037(4) -0.007(3) 0.010(3) -0.004(3)
C51 0.049(6) 0.022(4) 0.056(6) -0.005(4) 0.018(5) -0.008(4)
N27 0.049(5) 0.026(4) 0.058(5) -0.006(3) 0.017(4) -0.004(3)
C52 0.025(4) 0.032(4) 0.035(4) -0.006(4) 0.012(3) -0.006(3)
C56 0.021(4) 0.046(5) 0.036(5) -0.007(4) 0.002(3) -0.014(4)
C53 0.025(4) 0.040(5) 0.026(4) -0.010(3) 0.000(3) -0.004(3)
N22 0.026(4) 0.044(5) 0.054(5) 0.007(4) 0.001(3) 0.011(3)
C39 0.038(5) 0.025(4) 0.079(7) -0.008(4) 0.021(5) -0.005(4)
O25 0.033(3) 0.038(3) 0.049(4) 0.015(3) -0.006(3) 0.000(3)
C57 0.020(4) 0.047(5) 0.018(4) -0.002(3) -0.003(3) -0.005(4)
C49 0.040(5) 0.023(5) 0.102(9) -0.002(5) 0.017(6) 0.001(4)
N30 0.031(4) 0.032(4) 0.039(4) -0.009(3) 0.013(3) -0.010(3)
C55 0.016(4) 0.042(5) 0.030(4) -0.016(4) 0.006(3) -0.009(3)
C36 0.033(5) 0.024(4) 0.046(5) 0.003(4) 0.004(4) 0.002(3)
C34 0.031(4) 0.026(4) 0.048(5) -0.003(4) 0.015(4) 0.000(3)
N28 0.041(4) 0.025(4) 0.057(5) -0.011(3) 0.024(4) -0.016(3)
O15 0.022(3) 0.038(3) 0.058(4) -0.008(3) 0.011(3) 0.000(2)
O33 0.031(3) 0.036(3) 0.076(5) 0.010(3) 0.023(3) 0.004(3)
O29 0.067(5) 0.041(4) 0.051(4) 0.001(3) 0.024(4) 0.008(3)
O12 0.058(5) 0.045(4) 0.089(6) 0.010(4) -0.002(4) -0.011(4)
O27 0.057(5) 0.056(5) 0.096(6) 0.023(4) 0.029(5) 0.008(4)
O31 0.175(14) 0.141(14) 0.156(14) 0.002(10) 0.085(12) 0.019(11)
C54 0.025(4) 0.039(5) 0.033(4) -0.013(4) 0.009(3) -0.014(3)
O30 0.095(7) 0.051(6) 0.131(9) 0.022(6) 0.009(7) -0.011(5)
O13 0.067(6) 0.061(6) 0.124(8) -0.007(6) 0.008(6) -0.004(5)
O32 0.075(7) 0.092(8) 0.184(12) -0.089(8) -0.057(8) 0.047(6)
O28 0.069(6) 0.059(5) 0.105(7) 0.008(5) -0.017(6) -0.003(5)
O14 0.058(5) 0.068(6) 0.114(8) -0.012(5) 0.008(5) -0.024(4)

loop_
_atom_type_symbol
_atom_type_description
_atom_type_scat_dispersion_real
_atom_type_scat_dispersion_imag
_atom_type_scat_source
C C 0.0033 0.0016 'International Tables Vol C Tables 4.2.6.8 and 6.1.1.4'
N N 0.0061 0.0033 'International Tables Vol C Tables 4.2.6.8 and 6.1.1.4'
O O 0.0106 0.0060 'International Tables Vol C Tables 4.2.6.8 and 6.1.1.4'
Mn Mn 0.3368 0.7283 'International Tables Vol C Tables 4.2.6.8 and 6.1.1.4'
Dy Dy -0.1892 4.4098 'International Tables Vol C Tables 4.2.6.8 and 6.1.1.4'
H H 0.0000 0.0000 'International Tables Vol C Tables 4.2.6.8 and 6.1.1.4'

loop_
_geom_angle_atom_site_label_1
_geom_angle_atom_site_label_2
_geom_angle_atom_site_label_3
_geom_angle
_geom_angle_site_symmetry_1
_geom_angle_site_symmetry_3
_geom_angle_publ_flag
O5 Dy1 O8 137.56(17) . . ?
O5 Dy1 O11 73.9(2) . . ?
O7 Dy1 O5 76.66(18) . . ?
O7 Dy1 O8 71.59(18) . . ?
O7 Dy1 O4 79.81(19) . . ?
O7 Dy1 O2 139.76(19) . . ?
O7 Dy1 O1 148.02(18) . . ?
O7 Dy1 O11 72.5(2) . . ?
O7 Dy1 O10 107.1(2) . . ?
O4 Dy1 O5 72.30(18) . . ?
O4 Dy1 O8 74.95(18) . . ?
O4 Dy1 O2 114.1(2) . . ?
O4 Dy1 O1 79.27(19) . . ?
O4 Dy1 O11 140.24(19) . . ?
O4 Dy1 O10 143.5(2) . . ?
O2 Dy1 O5 72.82(19) . . ?
O2 Dy1 O8 147.00(18) . . ?
O2 Dy1 O11 74.3(2) . . ?
O1 Dy1 O5 118.9(2) . . ?
O1 Dy1 O8 79.76(19) . . ?
O1 Dy1 O2 71.6(2) . . ?
O1 Dy1 O11 136.6(2) . . ?
O1 Dy1 O10 77.2(2) . . ?
O11 Dy1 O8 120.3(2) . . ?
O10 Dy1 O5 144.0(2) . . ?
O10 Dy1 O8 73.74(19) . . ?
O10 Dy1 O2 84.1(2) . . ?
O10 Dy1 O11 73.4(2) . . ?
C18 C20 H20 120.6 . . ?
C18 C20 C13 118.8(7) . . ?
C13 C20 H20 120.7 . . ?
C28 O9 C29 116.7(6) . . ?
C17 O5 Dy1 131.5(5) . . ?
C26 O8 Dy1 127.3(5) . . ?
C8 O3 C9 117.4(6) . . ?
C27 O7 Dy1 129.7(5) . . ?
N10 N9 C12 111.5(6) . . ?
C3 C10 H10 120.0 . . ?
C8 C10 H10 120.1 . . ?
C8 C10 C3 119.8(7) . . ?
C16 O4 Dy1 133.2(5) . . ?
C18 O6 C19 116.9(6) . . ?
O8 C26 H26 115.9 . . ?
O8 C26 C25 128.2(7) . . ?
C25 C26 H26 116.0 . . ?
N9 N10 C13 114.9(6) . . ?
O9 C29 H29A 109.5 . . ?
O9 C29 H29B 109.5 . . ?
O9 C29 H29C 109.5 . . ?
H29A C29 H29B 109.5 . . ?
H29A C29 H29C 109.5 . . ?
H29B C29 H29C 109.5 . . ?
C15 C14 H14 119.2 . . ?
C13 C14 H14 119.1 . . ?
C13 C14 C15 121.7(7) . . ?
N14 N15 C23 114.8(6) . . ?
N15 N14 C22 112.1(6) . . ?
O4 C16 C15 123.6(7) . . ?
O4 C16 C18 119.7(7) . . ?
C15 C16 C18 116.7(7) . . ?
C11 N8 C12 102.1(7) . . ?
C6 O2 Dy1 132.5(6) . . ?
C14 C15 C16 119.9(7) . . ?
C14 C15 C17 118.4(7) . . ?
C16 C15 C17 121.6(7) . . ?
C7 O1 Dy1 133.0(5) . . ?
O9 C28 C30 125.5(7) . . ?
O9 C28 C27 112.8(6) . . ?
C30 C28 C27 121.7(7) . . ?
O5 C17 C15 126.9(7) . . ?
O5 C17 H17 116.5 . . ?
C15 C17 H17 116.6 . . ?
N4 N5 C3 114.5(7) . . ?
C20 C18 C16 122.5(7) . . ?
O6 C18 C20 124.7(8) . . ?
O6 C18 C16 112.8(6) . . ?
C28 C30 H30 119.9 . . ?
C28 C30 C23 120.4(7) . . ?
C23 C30 H30 119.7 . . ?
N5 N4 C2 113.3(6) . . ?
C27 C25 C26 121.9(7) . . ?
C24 C25 C26 117.6(7) . . ?
C24 C25 C27 120.6(7) . . ?
O7 C27 C28 119.8(6) . . ?
O7 C27 C25 123.6(7) . . ?
C25 C27 C28 116.5(6) . . ?
C30 C23 N15 124.4(7) . . ?
C24 C23 N15 115.7(7) . . ?
C24 C23 C30 119.9(7) . . ?
C2 N3 C1 100.6(7) . . ?
O1 C7 C8 119.6(7) . . ?
O1 C7 C5 123.6(8) . . ?
C5 C7 C8 116.9(7) . . ?
Dy1 O11 H11A 109.5 . . ?
Dy1 O11 H11B 111.6 . . ?
H11A O11 H11B 103.2 . . ?
N2 N1 H1 125.0 . . ?
C2 N1 H1 125.0 . . ?
C2 N1 N2 110.0(6) . . ?
N8 C12 N9 127.1(7) . . ?
N6 C12 N9 119.3(7) . . ?
N6 C12 N8 113.6(7) . . ?
N5 C3 C10 124.1(7) . . ?
C4 C3 C10 119.2(7) . . ?
C4 C3 N5 116.7(7) . . ?
C1 N2 N1 102.4(6) . . ?
C25 C24 H24 119.6 . . ?
C23 C24 C25 120.9(7) . . ?
C23 C24 H24 119.5 . . ?
C21 N13 C22 101.3(7) . . ?
N10 C13 C20 122.5(7) . . ?
C14 C13 C20 120.2(7) . . ?
C14 C13 N10 117.4(7) . . ?
C12 N6 H6 127.8 . . ?
C12 N6 N7 104.4(7) . . ?
N7 N6 H6 127.8 . . ?
C22 N11 H11 128.5 . . ?
C22 N11 N12 103.0(7) . . ?
N12 N11 H11 128.5 . . ?
O3 C8 C10 125.1(7) . . ?
O3 C8 C7 113.0(7) . . ?
C10 C8 C7 121.8(7) . . ?
N8 C11 H11C 124.0 . . ?
N8 C11 N7 111.9(7) . . ?
N7 C11 H11C 124.0 . . ?
N3 C2 N4 130.6(7) . . ?
N3 C2 N1 111.2(7) . . ?
N1 C2 N4 118.2(7) . . ?
O3 C9 H9A 109.5 . . ?
O3 C9 H9B 109.5 . . ?
O3 C9 H9C 109.5 . . ?
H9A C9 H9B 109.5 . . ?
H9A C9 H9C 109.5 . . ?
H9B C9 H9C 109.5 . . ?
N13 C22 N14 125.8(7) . . ?
N11 C22 N14 119.1(7) . . ?
N11 C22 N13 115.2(7) . . ?
N3 C1 H1A 122.1 . . ?
N2 C1 N3 115.8(7) . . ?
N2 C1 H1A 122.1 . . ?
O6 C19 H19A 109.5 . . ?
O6 C19 H19B 109.5 . . ?
O6 C19 H19C 109.5 . . ?
H19A C19 H19B 109.5 . . ?
H19A C19 H19C 109.5 . . ?
H19B C19 H19C 109.5 . . ?
C11 N7 N6 107.9(7) . . ?
C21 N12 N11 109.2(7) . . ?
N13 C21 N12 111.3(8) . . ?
N13 C21 H21 124.4 . . ?
N12 C21 H21 124.4 . . ?
Dy1 O10 H10A 109.1 . . ?
Dy1 O10 H10B 109.3 . . ?
H10A O10 H10B 104.5 . . ?
C7 C5 C6 122.1(7) . . ?
C4 C5 C7 120.3(8) . . ?
C4 C5 C6 117.5(8) . . ?
C3 C4 C5 121.9(8) . . ?
C3 C4 H4 119.1 . . ?
C5 C4 H4 119.0 . . ?
O2 C6 C5 126.3(8) . . ?
O2 C6 H6A 116.9 . . ?
C5 C6 H6A 116.9 . . ?
O19 Dy2 O20 71.70(17) . . ?
O19 Dy2 O16 77.65(18) . . ?
O19 Dy2 O17 115.04(19) . . ?
O19 Dy2 O23 72.75(18) . . ?
O19 Dy2 O26 141.63(19) . . ?
O19 Dy2 O25 143.66(19) . . ?
O20 Dy2 O23 135.07(17) . . ?
O22 Dy2 O19 80.44(19) . . ?
O22 Dy2 O20 76.38(19) . . ?
O22 Dy2 O16 147.51(19) . . ?
O22 Dy2 O17 139.22(19) . . ?
O22 Dy2 O23 71.40(19) . . ?
O22 Dy2 O26 106.0(2) . . ?
O22 Dy2 O25 74.2(2) . . ?
O16 Dy2 O20 118.08(19) . . ?
O16 Dy2 O17 72.61(19) . . ?
O16 Dy2 O23 79.32(19) . . ?
O16 Dy2 O26 78.2(2) . . ?
O16 Dy2 O25 135.2(2) . . ?
O17 Dy2 O20 73.92(18) . . ?
O17 Dy2 O23 147.79(18) . . ?
O26 Dy2 O20 146.61(19) . . ?
O26 Dy2 O17 85.1(2) . . ?
O26 Dy2 O23 73.83(19) . . ?
O26 Dy2 O25 71.7(2) . . ?
O25 Dy2 O20 77.28(19) . . ?
O25 Dy2 O17 72.5(2) . . ?
O25 Dy2 O23 121.0(2) . . ?
C41 N23 C42 103.4(7) . . ?
C58 O24 C59 117.1(6) . . ?
C47 O19 Dy2 133.8(5) . . ?
C46 O20 Dy2 130.3(5) . . ?
C57 O22 Dy2 129.5(5) . . ?
C48 O21 C49 116.9(6) . . ?
N17 N18 H18 128.0 . . ?
N17 N18 C32 103.9(7) . . ?
C32 N18 H18 128.1 . . ?
C37 O16 Dy2 130.9(5) . . ?
N24 N25 C43 115.1(6) . . ?
C43 C44 H44 119.7 . . ?
C43 C44 C45 120.6(7) . . ?
C45 C44 H44 119.6 . . ?
C38 O18 C39 117.4(6) . . ?
O20 C46 H46 116.0 . . ?
O20 C46 C45 128.0(7) . . ?
C45 C46 H46 116.0 . . ?
C43 C50 H50 120.2 . . ?
C48 C50 H50 120.3 . . ?
C48 C50 C43 119.5(7) . . ?
N17 C31 H31 124.6 . . ?
N17 C31 N16 110.8(6) . . ?
N16 C31 H31 124.6 . . ?
N25 N24 C42 111.6(6) . . ?
N18 N17 C31 109.2(7) . . ?
N20 N19 C32 111.7(7) . . ?
C36 O17 Dy2 129.4(5) . . ?
C32 N16 C31 102.0(6) . . ?
O19 C47 C48 119.2(6) . . ?
O19 C47 C45 124.6(6) . . ?
C45 C47 C48 116.2(6) . . ?
N25 C43 C50 123.6(6) . . ?
C44 C43 N25 116.0(6) . . ?
C44 C43 C50 120.4(6) . . ?
C38 C40 H40 120.0 . . ?
C38 C40 C33 119.9(8) . . ?
C33 C40 H40 120.1 . . ?
O18 C38 C37 112.7(7) . . ?
C40 C38 O18 125.1(7) . . ?
C40 C38 C37 122.2(7) . . ?
N23 C42 N24 126.2(7) . . ?
N21 C42 N23 111.8(6) . . ?
N21 C42 N24 122.0(7) . . ?
N20 C33 C40 124.3(7) . . ?
C34 C33 C40 120.1(7) . . ?
C34 C33 N20 115.5(7) . . ?
C56 O23 Dy2 127.9(5) . . ?
O21 C48 C50 125.8(6) . . ?
O21 C48 C47 112.5(6) . . ?
C50 C48 C47 121.6(7) . . ?
O24 C58 C60 124.7(7) . . ?
O24 C58 C57 113.1(7) . . ?
C60 C58 C57 122.2(7) . . ?
C58 C60 H60 119.7 . . ?
C58 C60 C53 120.6(7) . . ?
C53 C60 H60 119.7 . . ?
C44 C45 C46 117.7(6) . . ?
C44 C45 C47 121.3(6) . . ?
C47 C45 C46 120.9(6) . . ?
N27 N26 H26A 128.5 . . ?
C52 N26 H26A 128.4 . . ?
C52 N26 N27 103.1(7) . . ?
Dy2 O26 H26B 111.0 . . ?
Dy2 O26 H26C 110.7 . . ?
H26B O26 H26C 103.7 . . ?
N19 N20 C33 114.1(7) . . ?
N23 C41 H41 124.0 . . ?
N22 C41 N23 112.1(8) . . ?
N22 C41 H41 123.9 . . ?
O24 C59 H59A 109.5 . . ?
O24 C59 H59B 109.6 . . ?
O24 C59 H59C 109.4 . . ?
H59A C59 H59B 109.5 . . ?
H59A C59 H59C 109.5 . . ?
H59B C59 H59C 109.5 . . ?
O16 C37 C38 119.7(7) . . ?
O16 C37 C35 123.6(7) . . ?
C35 C37 C38 116.6(7) . . ?
N18 C32 N19 118.1(7) . . ?
N16 C32 N18 114.1(7) . . ?
N16 C32 N19 127.8(7) . . ?
C42 N21 H21A 126.6 . . ?
C42 N21 N22 106.9(7) . . ?
N22 N21 H21A 126.5 . . ?
C37 C35 C36 121.5(7) . . ?
C34 C35 C37 120.0(7) . . ?
C34 C35 C36 118.5(8) . . ?
N30 N29 C52 113.3(6) . . ?
N27 C51 H51 124.5 . . ?
N28 C51 H51 124.5 . . ?
N28 C51 N27 110.9(8) . . ?
C51 N27 N26 108.6(7) . . ?
N26 C52 N29 118.1(7) . . ?
N26 C52 N28 114.2(7) . . ?
N28 C52 N29 127.6(7) . . ?
O23 C56 H56 116.5 . . ?
O23 C56 C55 127.2(8) . . ?
C55 C56 H56 116.4 . . ?
N30 C53 C60 124.8(7) . . ?
C54 C53 C60 119.3(8) . . ?
C54 C53 N30 115.9(7) . . ?
C41 N22 N21 105.9(7) . . ?
O18 C39 H39A 109.5 . . ?
O18 C39 H39B 109.5 . . ?
O18 C39 H39C 109.5 . . ?
H39A C39 H39B 109.5 . . ?
H39A C39 H39C 109.5 . . ?
H39B C39 H39C 109.5 . . ?
Dy2 O25 H25A 111.2 . . ?
Dy2 O25 H25B 108.3 . . ?
H25A O25 H25B 104.2 . . ?
O22 C57 C58 120.0(7) . . ?
O22 C57 C55 123.5(7) . . ?
C55 C57 C58 116.5(7) . . ?
O21 C49 H49A 109.4 . . ?
O21 C49 H49B 109.5 . . ?
O21 C49 H49C 109.5 . . ?
H49A C49 H49B 109.5 . . ?
H49A C49 H49C 109.5 . . ?
H49B C49 H49C 109.5 . . ?
N29 N30 C53 113.0(6) . . ?
C57 C55 C56 121.9(8) . . ?
C57 C55 C54 120.6(7) . . ?
C54 C55 C56 117.5(7) . . ?
O17 C36 C35 127.9(8) . . ?
O17 C36 H36 116.0 . . ?
C35 C36 H36 116.0 . . ?
C33 C34 C35 121.0(8) . . ?
C33 C34 H34 119.5 . . ?
C35 C34 H34 119.6 . . ?
C51 N28 C52 103.2(7) . . ?
H15A O15 H15B 109.3 . . ?
H33A O33 H33B 104.3 . . ?
H29D O29 H29E 109.2 . . ?
H12A O12 H12B 104.4 . . ?
H27A O27 H27B 104.3 . . ?
H31A O31 H31B 109.4 . . ?
C53 C54 C55 120.8(7) . . ?
C53 C54 H54 119.6 . . ?
C55 C54 H54 119.6 . . ?
H30A O30 H30B 109.4 . . ?
H13A O13 H13B 109.4 . . ?
H32A O32 H32B 109.7 . . ?
H28A O28 H28B 109.4 . . ?
H14A O14 H14B 109.4 . . ?

loop_
_geom_bond_atom_site_label_1
_geom_bond_atom_site_label_2
_geom_bond_distance
_geom_bond_site_symmetry_2
_geom_bond_publ_flag
Dy1 O5 2.405(5) . ?
Dy1 O8 2.463(5) . ?
Dy1 O7 2.309(5) . ?
Dy1 O4 2.314(5) . ?
Dy1 O2 2.395(6) . ?
Dy1 O1 2.346(6) . ?
Dy1 O11 2.418(6) . ?
Dy1 O10 2.398(6) . ?
C20 H20 0.9300 . ?
C20 C18 1.371(11) . ?
C20 C13 1.441(11) . ?
O9 C29 1.437(9) . ?
O9 C28 1.364(9) . ?
O5 C17 1.233(9) . ?
O8 C26 1.234(9) . ?
O3 C8 1.353(9) . ?
O3 C9 1.435(10) . ?
O7 C27 1.272(9) . ?
N9 N10 1.277(9) . ?
N9 C12 1.399(10) . ?
C10 H10 0.9300 . ?
C10 C3 1.430(11) . ?
C10 C8 1.378(11) . ?
O4 C16 1.277(9) . ?
O6 C18 1.359(9) . ?
O6 C19 1.433(10) . ?
C26 H26 0.9300 . ?
C26 C25 1.423(11) . ?
N10 C13 1.405(9) . ?
C29 H29A 0.9600 . ?
C29 H29B 0.9600 . ?
C29 H29C 0.9600 . ?
C14 H14 0.9300 . ?
C14 C15 1.403(11) . ?
C14 C13 1.363(11) . ?
N15 N14 1.265(9) . ?
N15 C23 1.403(10) . ?
N14 C22 1.415(10) . ?
C16 C15 1.438(10) . ?
C16 C18 1.438(11) . ?
N8 C12 1.365(10) . ?
N8 C11 1.321(10) . ?
O2 C6 1.237(10) . ?
C15 C17 1.444(11) . ?
O1 C7 1.280(9) . ?
C28 C30 1.352(10) . ?
C28 C27 1.458(10) . ?
C17 H17 0.9300 . ?
N5 N4 1.259(9) . ?
N5 C3 1.401(10) . ?
C30 H30 0.9300 . ?
C30 C23 1.419(11) . ?
N4 C2 1.421(10) . ?
C25 C27 1.418(10) . ?
C25 C24 1.408(10) . ?
C23 C24 1.374(11) . ?
N3 C2 1.342(10) . ?
N3 C1 1.365(11) . ?
C7 C8 1.438(11) . ?
C7 C5 1.430(11) . ?
O11 H11A 0.8749 . ?
O11 H11B 0.8705 . ?
N1 H1 0.8600 . ?
N1 N2 1.344(9) . ?
N1 C2 1.330(10) . ?
C12 N6 1.305(11) . ?
C3 C4 1.377(11) . ?
N2 C1 1.319(11) . ?
C24 H24 0.9300 . ?
N13 C22 1.365(10) . ?
N13 C21 1.326(11) . ?
N6 H6 0.8600 . ?
N6 N7 1.357(11) . ?
N11 H11 0.8600 . ?
N11 C22 1.309(10) . ?
N11 N12 1.348(9) . ?
C11 H11C 0.9300 . ?
C11 N7 1.322(11) . ?
C9 H9A 0.9600 . ?
C9 H9B 0.9600 . ?
C9 H9C 0.9600 . ?
C1 H1A 0.9300 . ?
C19 H19A 0.9600 . ?
C19 H19B 0.9600 . ?
C19 H19C 0.9600 . ?
N12 C21 1.332(12) . ?
C21 H21 0.9300 . ?
O10 H10A 0.8570 . ?
O10 H10B 0.8540 . ?
C5 C4 1.400(11) . ?
C5 C6 1.426(12) . ?
C4 H4 0.9300 . ?
C6 H6A 0.9300 . ?
Dy2 O19 2.320(5) . ?
Dy2 O20 2.424(5) . ?
Dy2 O22 2.309(6) . ?
Dy2 O16 2.325(5) . ?
Dy2 O17 2.411(6) . ?
Dy2 O23 2.472(6) . ?
Dy2 O26 2.385(5) . ?
Dy2 O25 2.408(6) . ?
N23 C42 1.352(10) . ?
N23 C41 1.347(10) . ?
O24 C58 1.363(10) . ?
O24 C59 1.436(9) . ?
O19 C47 1.279(9) . ?
O20 C46 1.237(9) . ?
O22 C57 1.281(10) . ?
O21 C48 1.355(9) . ?
O21 C49 1.428(10) . ?
N18 H18 0.8600 . ?
N18 N17 1.327(10) . ?
N18 C32 1.355(10) . ?
O16 C37 1.290(9) . ?
N25 N24 1.269(9) . ?
N25 C43 1.398(9) . ?
C44 H44 0.9300 . ?
C44 C43 1.380(10) . ?
C44 C45 1.393(10) . ?
O18 C38 1.359(9) . ?
O18 C39 1.449(10) . ?
C46 H46 0.9300 . ?
C46 C45 1.432(10) . ?
C50 H50 0.9300 . ?
C50 C43 1.421(10) . ?
C50 C48 1.369(10) . ?
C31 H31 0.9300 . ?
C31 N17 1.327(11) . ?
C31 N16 1.365(9) . ?
N24 C42 1.410(9) . ?
N19 N20 1.276(10) . ?
N19 C32 1.404(10) . ?
O17 C36 1.222(10) . ?
N16 C32 1.323(10) . ?
C47 C48 1.457(10) . ?
C47 C45 1.423(10) . ?
C40 H40 0.9300 . ?
C40 C38 1.358(11) . ?
C40 C33 1.421(11) . ?
C38 C37 1.438(11) . ?
C42 N21 1.298(10) . ?
C33 N20 1.410(10) . ?
C33 C34 1.375(12) . ?
O23 C56 1.225(10) . ?
C58 C60 1.360(12) . ?
C58 C57 1.437(11) . ?
C60 H60 0.9300 . ?
C60 C53 1.420(11) . ?
N26 H26A 0.8600 . ?
N26 N27 1.362(10) . ?
N26 C52 1.303(10) . ?
O26 H26B 0.8739 . ?
O26 H26C 0.8712 . ?
C41 H41 0.9300 . ?
C41 N22 1.308(12) . ?
C59 H59A 0.9600 . ?
C59 H59B 0.9600 . ?
C59 H59C 0.9600 . ?
C37 C35 1.438(11) . ?
N21 H21A 0.8600 . ?
N21 N22 1.384(10) . ?
C35 C36 1.437(11) . ?
C35 C34 1.408(11) . ?
N29 C52 1.397(10) . ?
N29 N30 1.261(9) . ?
C51 H51 0.9300 . ?
C51 N27 1.339(12) . ?
C51 N28 1.296(12) . ?
C52 N28 1.363(10) . ?
C56 H56 0.9300 . ?
C56 C55 1.449(11) . ?
C53 N30 1.414(11) . ?
C53 C54 1.374(11) . ?
C39 H39A 0.9600 . ?
C39 H39B 0.9600 . ?
C39 H39C 0.9600 . ?
O25 H25A 0.8535 . ?
O25 H25B 0.8519 . ?
C57 C55 1.421(11) . ?
C49 H49A 0.9600 . ?
C49 H49B 0.9600 . ?
C49 H49C 0.9600 . ?
C55 C54 1.419(12) . ?
C36 H36 0.9300 . ?
C34 H34 0.9300 . ?
O15 H15A 0.8480 . ?
O15 H15B 0.8530 . ?
O33 H33A 0.8484 . ?
O33 H33B 0.8525 . ?
O29 H29D 0.8495 . ?
O29 H29E 0.8515 . ?
O12 H12A 0.8516 . ?
O12 H12B 0.8536 . ?
O27 H27A 0.8490 . ?
O27 H27B 0.8519 . ?
O31 H31A 0.8515 . ?
O31 H31B 0.8524 . ?
C54 H54 0.9300 . ?
O30 H30A 0.8503 . ?
O30 H30B 0.8532 . ?
O13 H13A 0.8488 . ?
O13 H13B 0.8508 . ?
O32 H32A 0.8517 . ?
O32 H32B 0.8498 . ?
O28 H28A 0.8476 . ?
O28 H28B 0.8504 . ?
O14 H14A 0.8535 . ?
O14 H14B 0.8504 . ?

loop_
_geom_torsion_atom_site_label_1
_geom_torsion_atom_site_label_2
_geom_torsion_atom_site_label_3
_geom_torsion_atom_site_label_4
_geom_torsion
_geom_torsion_site_symmetry_1
_geom_torsion_site_symmetry_2
_geom_torsion_site_symmetry_3
_geom_torsion_site_symmetry_4
_geom_torsion_publ_flag
Dy1 O5 C17 C15 16.8(12) . . . . ?
Dy1 O8 C26 C25 16.3(12) . . . . ?
Dy1 O7 C27 C28 137.6(6) . . . . ?
Dy1 O7 C27 C25 -41.1(10) . . . . ?
Dy1 O4 C16 C15 -31.9(11) . . . . ?
Dy1 O4 C16 C18 147.8(5) . . . . ?
Dy1 O2 C6 C5 -15.8(17) . . . . ?
Dy1 O1 C7 C8 -152.6(6) . . . . ?
Dy1 O1 C7 C5 27.5(13) . . . . ?
O9 C28 C30 C23 -179.8(7) . . . . ?
O9 C28 C27 O7 0.1(10) . . . . ?
O9 C28 C27 C25 178.9(6) . . . . ?
O8 C26 C25 C27 9.8(13) . . . . ?
O8 C26 C25 C24 -169.5(8) . . . . ?
N9 N10 C13 C20 -1.1(10) . . . . ?
N9 N10 C13 C14 178.9(6) . . . . ?
N9 C12 N6 N7 -179.9(7) . . . . ?
C10 C3 C4 C5 -2.2(13) . . . . ?
O4 C16 C15 C14 -175.5(7) . . . . ?
O4 C16 C15 C17 1.3(12) . . . . ?
O4 C16 C18 C20 176.4(7) . . . . ?
O4 C16 C18 O6 -2.8(10) . . . . ?
C26 C25 C27 O7 1.1(12) . . . . ?
C26 C25 C27 C28 -177.6(7) . . . . ?
C26 C25 C24 C23 176.3(7) . . . . ?
N10 N9 C12 N8 -10.7(11) . . . . ?
N10 N9 C12 N6 169.3(7) . . . . ?
C29 O9 C28 C30 21.3(11) . . . . ?
C29 O9 C28 C27 -156.7(6) . . . . ?
C14 C15 C17 O5 -177.9(8) . . . . ?
N15 N14 C22 N13 -4.4(11) . . . . ?
N15 N14 C22 N11 176.7(7) . . . . ?
N15 C23 C24 C25 -179.0(7) . . . . ?
N14 N15 C23 C30 -1.1(11) . . . . ?
N14 N15 C23 C24 179.9(7) . . . . ?
C16 C15 C17 O5 5.2(13) . . . . ?
N8 C12 N6 N7 0.2(10) . . . . ?
N8 C11 N7 N6 0.5(10) . . . . ?
C15 C14 C13 C20 -1.9(11) . . . . ?
C15 C14 C13 N10 178.1(7) . . . . ?
C15 C16 C18 C20 -3.9(11) . . . . ?
C15 C16 C18 O6 176.9(6) . . . . ?
O1 C7 C8 O3 -2.7(11) . . . . ?
O1 C7 C8 C10 176.6(8) . . . . ?
O1 C7 C5 C4 -177.7(8) . . . . ?
O1 C7 C5 C6 4.9(14) . . . . ?
C28 C30 C23 N15 -178.5(7) . . . . ?
C28 C30 C23 C24 0.5(11) . . . . ?
N5 N4 C2 N3 8.6(12) . . . . ?
N5 N4 C2 N1 -170.7(7) . . . . ?
N5 C3 C4 C5 176.3(8) . . . . ?
C18 C20 C13 N10 -177.2(7) . . . . ?
C18 C20 C13 C14 2.8(11) . . . . ?
C18 C16 C15 C14 4.7(10) . . . . ?
C18 C16 C15 C17 -178.4(7) . . . . ?
C30 C28 C27 O7 -178.0(7) . . . . ?
C30 C28 C27 C25 0.8(11) . . . . ?
C30 C23 C24 C25 2.0(11) . . . . ?
N4 N5 C3 C10 3.6(11) . . . . ?
N4 N5 C3 C4 -174.9(7) . . . . ?
C27 C28 C30 C23 -1.9(11) . . . . ?
C27 C25 C24 C23 -3.1(11) . . . . ?
C23 N15 N14 C22 179.4(6) . . . . ?
C7 C5 C4 C3 0.5(13) . . . . ?
C7 C5 C6 O2 -10.3(17) . . . . ?
N1 N2 C1 N3 -1.7(10) . . . . ?
C12 N9 N10 C13 179.9(6) . . . . ?
C12 N8 C11 N7 -0.4(9) . . . . ?
C12 N6 N7 C11 -0.4(10) . . . . ?
C3 C10 C8 O3 -179.0(7) . . . . ?
C3 C10 C8 C7 1.9(12) . . . . ?
C3 N5 N4 C2 177.7(6) . . . . ?
N2 N1 C2 N4 179.3(6) . . . . ?
N2 N1 C2 N3 -0.2(9) . . . . ?
C24 C25 C27 O7 -179.6(7) . . . . ?
C24 C25 C27 C28 1.7(10) . . . . ?
C13 C20 C18 O6 179.3(7) . . . . ?
C13 C20 C18 C16 0.2(11) . . . . ?
C13 C14 C15 C16 -2.0(11) . . . . ?
C13 C14 C15 C17 -178.9(7) . . . . ?
N11 N12 C21 N13 0.9(11) . . . . ?
C8 C10 C3 N5 -177.4(7) . . . . ?
C8 C10 C3 C4 1.0(12) . . . . ?
C8 C7 C5 C4 2.3(13) . . . . ?
C8 C7 C5 C6 -175.1(9) . . . . ?
C11 N8 C12 N9 -179.8(8) . . . . ?
C11 N8 C12 N6 0.1(9) . . . . ?
C2 N3 C1 N2 1.6(10) . . . . ?
C2 N1 N2 C1 1.1(9) . . . . ?
C9 O3 C8 C10 -1.7(12) . . . . ?
C9 O3 C8 C7 177.5(7) . . . . ?
C22 N13 C21 N12 -0.4(10) . . . . ?
C22 N11 N12 C21 -1.1(9) . . . . ?
C1 N3 C2 N4 179.8(8) . . . . ?
C1 N3 C2 N1 -0.8(9) . . . . ?
C19 O6 C18 C20 9.4(11) . . . . ?
C19 O6 C18 C16 -171.4(7) . . . . ?
N12 N11 C22 N14 179.9(7) . . . . ?
N12 N11 C22 N13 0.9(10) . . . . ?
C21 N13 C22 N14 -179.3(8) . . . . ?
C21 N13 C22 N11 -0.4(10) . . . . ?
C5 C7 C8 O3 177.3(7) . . . . ?
C5 C7 C8 C10 -3.5(12) . . . . ?
C4 C5 C6 O2 172.3(10) . . . . ?
C6 C5 C4 C3 178.0(9) . . . . ?
Dy2 O19 C47 C48 -149.5(5) . . . . ?
Dy2 O19 C47 C45 29.8(11) . . . . ?
Dy2 O20 C46 C45 -22.0(12) . . . . ?
Dy2 O22 C57 C58 -137.8(6) . . . . ?
Dy2 O22 C57 C55 42.2(10) . . . . ?
Dy2 O16 C37 C38 150.3(6) . . . . ?
Dy2 O16 C37 C35 -31.4(11) . . . . ?
Dy2 O17 C36 C35 17.4(13) . . . . ?
Dy2 O23 C56 C55 -18.2(13) . . . . ?
N23 C42 N21 N22 0.2(9) . . . . ?
N23 C41 N22 N21 -0.3(10) . . . . ?
O24 C58 C60 C53 179.4(7) . . . . ?
O24 C58 C57 O22 1.2(10) . . . . ?
O24 C58 C57 C55 -178.8(7) . . . . ?
O19 C47 C48 O21 2.9(10) . . . . ?
O19 C47 C48 C50 -175.0(7) . . . . ?
O19 C47 C45 C44 175.4(7) . . . . ?
O19 C47 C45 C46 -1.8(11) . . . . ?
O20 C46 C45 C44 -178.0(7) . . . . ?
O20 C46 C45 C47 -0.7(12) . . . . ?
O22 C57 C55 C56 -2.1(12) . . . . ?
O22 C57 C55 C54 178.2(7) . . . . ?
O16 C37 C35 C36 -4.1(13) . . . . ?
O16 C37 C35 C34 177.8(8) . . . . ?
N25 N24 C42 N23 6.7(10) . . . . ?
N25 N24 C42 N21 -173.7(7) . . . . ?
O18 C38 C37 O16 1.9(11) . . . . ?
O18 C38 C37 C35 -176.5(7) . . . . ?
C31 N16 C32 N18 -0.1(9) . . . . ?
C31 N16 C32 N19 177.7(8) . . . . ?
N24 N25 C43 C44 -179.3(6) . . . . ?
N24 N25 C43 C50 0.9(10) . . . . ?
N24 C42 N21 N22 -179.4(7) . . . . ?
N17 N18 C32 N19 -177.6(7) . . . . ?
N17 N18 C32 N16 0.4(9) . . . . ?
N17 C31 N16 C32 -0.3(8) . . . . ?
N16 C31 N17 N18 0.6(9) . . . . ?
C43 N25 N24 C42 178.2(6) . . . . ?
C43 C44 C45 C46 178.9(7) . . . . ?
C43 C44 C45 C47 1.6(11) . . . . ?
C43 C50 C48 O21 -179.9(7) . . . . ?
C43 C50 C48 C47 -2.3(11) . . . . ?
C40 C38 C37 O16 -176.2(8) . . . . ?
C40 C38 C37 C35 5.4(12) . . . . ?
C40 C33 N20 N19 -3.5(12) . . . . ?
C40 C33 C34 C35 3.4(13) . . . . ?
C38 C40 C33 N20 174.7(8) . . . . ?
C38 C40 C33 C34 -1.9(13) . . . . ?
C38 C37 C35 C36 174.2(8) . . . . ?
C38 C37 C35 C34 -3.8(11) . . . . ?
C42 N23 C41 N22 0.5(10) . . . . ?
C42 N21 N22 C41 0.1(9) . . . . ?
C33 C40 C38 O18 179.5(8) . . . . ?
C33 C40 C38 C37 -2.6(12) . . . . ?
O23 C56 C55 C57 -8.4(13) . . . . ?
O23 C56 C55 C54 171.4(8) . . . . ?
C48 C50 C43 N25 178.2(7) . . . . ?
C48 C50 C43 C44 -1.7(11) . . . . ?
C48 C47 C45 C44 -5.2(10) . . . . ?
C48 C47 C45 C46 177.6(7) . . . . ?
C58 C60 C53 N30 179.6(8) . . . . ?
C58 C60 C53 C54 0.7(12) . . . . ?
C58 C57 C55 C56 177.9(7) . . . . ?
C58 C57 C55 C54 -1.8(11) . . . . ?
C60 C58 C57 O22 -178.1(7) . . . . ?
C60 C58 C57 C55 1.9(11) . . . . ?
C60 C53 N30 N29 3.6(11) . . . . ?
C60 C53 C54 C55 -0.7(12) . . . . ?
C45 C44 C43 N25 -177.8(6) . . . . ?
C45 C44 C43 C50 2.1(11) . . . . ?
C45 C47 C48 O21 -176.5(6) . . . . ?
C45 C47 C48 C50 5.6(11) . . . . ?
N26 C52 N28 C51 -1.2(11) . . . . ?
N20 N19 C32 N18 170.2(7) . . . . ?
N20 N19 C32 N16 -7.5(12) . . . . ?
N20 C33 C34 C35 -173.5(8) . . . . ?
C41 N23 C42 N24 179.2(7) . . . . ?
C41 N23 C42 N21 -0.4(9) . . . . ?
C59 O24 C58 C60 -28.6(11) . . . . ?
C59 O24 C58 C57 152.2(7) . . . . ?
C37 C35 C36 O17 10.5(14) . . . . ?
C37 C35 C34 C33 -0.4(13) . . . . ?
C32 N18 N17 C31 -0.6(8) . . . . ?
C32 N19 N20 C33 -175.6(7) . . . . ?
N29 C52 N28 C51 -177.3(9) . . . . ?
N27 N26 C52 N29 177.4(7) . . . . ?
N27 N26 C52 N28 0.8(10) . . . . ?
N27 C51 N28 C52 1.0(11) . . . . ?
C52 N26 N27 C51 -0.2(10) . . . . ?
C52 N29 N30 C53 179.7(7) . . . . ?
C56 C55 C54 C53 -178.4(7) . . . . ?
C39 O18 C38 C40 0.3(12) . . . . ?
C39 O18 C38 C37 -177.8(7) . . . . ?
C57 C58 C60 C53 -1.3(12) . . . . ?
C57 C55 C54 C53 1.3(12) . . . . ?
C49 O21 C48 C50 -3.8(12) . . . . ?
C49 O21 C48 C47 178.3(8) . . . . ?
N30 N29 C52 N26 -165.0(8) . . . . ?
N30 N29 C52 N28 11.0(12) . . . . ?
N30 C53 C54 C55 -179.7(7) . . . . ?
C36 C35 C34 C33 -178.5(8) . . . . ?
C34 C33 N20 N19 173.3(8) . . . . ?
C34 C35 C36 O17 -171.5(9) . . . . ?
N28 C51 N27 N26 -0.5(11) . . . . ?
C54 C53 N30 N29 -177.5(7) . . . . ?
